data_4340390
loop_
_publ_author_name
'Bieller, Susanne'
'Bolte, Michael'
'Lerner, Hans-Wolfram'
'Wagner, Matthias'

_publ_section_title
;
 A chloro-bridged dimanganese complex and an oxo-bridged dititanium
 complex of a ditopic bis(pyrazol-1-yl)borate ligand.
;
_journal_issue 25
_journal_name_full 'Inorganic chemistry'
_journal_page_first 9489
_journal_page_last 9496
_journal_paper_doi 10.1021/ic051689h
_journal_volume 44
_journal_year 2005
_chemical_formula_sum 'C38 H58 B2 Cl2 Mn2 N8 O3'
_chemical_formula_weight 877.32
_chemical_name_systematic ?
_space_group_IT_number 62
_symmetry_cell_setting orthorhombic
_symmetry_space_group_name_Hall '-P 2ac 2n'
_symmetry_space_group_name_H-M 'P n m a'
_atom_sites_solution_hydrogens geom
_atom_sites_solution_primary direct
_atom_sites_solution_secondary difmap
_audit_creation_method SHELXL-97
_cell_angle_alpha 90.00
_cell_angle_beta 90.00
_cell_angle_gamma 90.00
_cell_formula_units_Z 4
_cell_length_a 25.6133(13)
_cell_length_b 11.2328(9)
_cell_length_c 15.2303(8)
_cell_measurement_reflns_used 16894
_cell_measurement_temperature 173(2)
_cell_measurement_theta_max 25.4
_cell_measurement_theta_min 3.5
_cell_volume 4381.9(5)
_computing_cell_refinement 'X-Area (Stoe & Cie, 2001)'
_computing_data_collection 'X-Area (Stoe & Cie, 2001)'
_computing_data_reduction 'X-Area (Stoe & Cie, 2001)'
_computing_molecular_graphics 'XP in SHELXTL-Plus (Sheldrick, 1991)'
_computing_publication_material SHELXL97
_computing_structure_refinement 'SHELXL97 (Sheldrick, 1997) '
_computing_structure_solution 'SHELXS97 (Sheldrick, 1990) '
_diffrn_ambient_temperature 173(2)
_diffrn_measured_fraction_theta_full 0.997
_diffrn_measured_fraction_theta_max 0.994
_diffrn_measurement_device_type 'STOE IPDS II two-circle-diffractometer'
_diffrn_measurement_method \w
_diffrn_radiation_monochromator graphite
_diffrn_radiation_source 'fine-focus sealed tube'
_diffrn_radiation_type MoK\a
_diffrn_radiation_wavelength 0.71073
_diffrn_reflns_av_R_equivalents 0.0931
_diffrn_reflns_av_sigmaI/netI 0.1080
_diffrn_reflns_limit_h_max 28
_diffrn_reflns_limit_h_min -30
_diffrn_reflns_limit_k_max 13
_diffrn_reflns_limit_k_min -13
_diffrn_reflns_limit_l_max 18
_diffrn_reflns_limit_l_min -18
_diffrn_reflns_number 54459
_diffrn_reflns_theta_full 25.00
_diffrn_reflns_theta_max 25.37
_diffrn_reflns_theta_min 3.45
_diffrn_standards_decay_% 0
_diffrn_standards_interval_time 0
_diffrn_standards_number 0
_exptl_absorpt_coefficient_mu 0.743
_exptl_absorpt_correction_T_max 0.9709
_exptl_absorpt_correction_T_min 0.9096
_exptl_absorpt_correction_type multi-scan
_exptl_absorpt_process_details 'MULABS (Spek, 1990; Blessing, 1995)'
_exptl_crystal_colour colourless
_exptl_crystal_density_diffrn 1.330
_exptl_crystal_density_method 'not measured'
_exptl_crystal_description plate
_exptl_crystal_F_000 1840
_exptl_crystal_size_max 0.13
_exptl_crystal_size_mid 0.12
_exptl_crystal_size_min 0.04
_refine_diff_density_max 0.448
_refine_diff_density_min -0.556
_refine_diff_density_rms 0.086
_refine_ls_extinction_method none
_refine_ls_goodness_of_fit_ref 1.160
_refine_ls_hydrogen_treatment mixed
_refine_ls_matrix_type full
_refine_ls_number_parameters 278
_refine_ls_number_reflns 4218
_refine_ls_number_restraints 0
_refine_ls_restrained_S_all 1.160
_refine_ls_R_factor_all 0.1459
_refine_ls_R_factor_gt 0.0972
_refine_ls_shift/su_max 0.000
_refine_ls_shift/su_mean 0.000
_refine_ls_structure_factor_coef Fsqd
_refine_ls_weighting_details 'calc w=1/[\s^2^(Fo^2^)+(0.0480P)^2^+7.6377P] where P=(Fo^2^+2Fc^2^)/3'
_refine_ls_weighting_scheme calc
_refine_ls_wR_factor_gt 0.1545
_refine_ls_wR_factor_ref 0.1706
_reflns_number_gt 2895
_reflns_number_total 4218
_reflns_threshold_expression I>2\s(I)
_cod_data_source_file ic051689hsi20050930_112753.cif
_cod_data_source_block wa397,_compound_3a_x_THF
_cod_depositor_comments
;
The following automatic conversions were performed:

'_symmetry_cell_setting' value 'Orthorhombic' changed to
'orthorhombic' according to
/usr/data/users/saulius/automatic-downloads/retrospective/ACS/lib/dictionaries/cif_core.dic
dictionary named 'cif_core.dic' version 2.4.2 from 2011-04-26.

Automatic conversion script
Id: cif_fix_values 2281 2013-09-26 08:29:07Z andrius 
;
_cod_original_sg_symbol_H-M 'P nma'
_cod_database_code 4340390

loop_
_symmetry_equiv_pos_as_xyz
'x, y, z'
'-x+1/2, -y, z+1/2'
'x+1/2, -y+1/2, -z+1/2'
'-x, y+1/2, -z'
'-x, -y, -z'
'x-1/2, y, -z-1/2'
'-x-1/2, y-1/2, z-1/2'
'x, -y-1/2, z'

loop_
_atom_site_label
_atom_site_type_symbol
_atom_site_fract_x
_atom_site_fract_y
_atom_site_fract_z
_atom_site_U_iso_or_equiv
_atom_site_adp_type
_atom_site_occupancy
_atom_site_symmetry_multiplicity
_atom_site_calc_flag
_atom_site_refinement_flags
_atom_site_disorder_group
Mn1 Mn 0.46520(5) 0.7500 0.38747(8) 0.0224(3) Uani 1 2 d S .
Mn2 Mn 0.34343(5) 0.7500 0.49161(8) 0.0232(3) Uani 1 2 d S .
Cl1 Cl 0.41518(6) 0.59873(14) 0.47565(10) 0.0282(4) Uani 1 1 d . .
B1 B 0.4561(4) 0.7500 0.1722(6) 0.021(2) Uani 1 2 d S .
C1 C 0.4456(4) 0.7500 0.0657(6) 0.027(2) Uani 1 2 d S .
C3 C 0.4128(3) 0.6400(7) 0.0387(4) 0.0410(19) Uani 1 1 d . .
H3A H 0.4317 0.5671 0.0544 0.061 Uiso 1 1 calc R .
H3B H 0.4068 0.6415 -0.0248 0.061 Uiso 1 1 calc R .
H3C H 0.3792 0.6417 0.0694 0.061 Uiso 1 1 calc R .
C4 C 0.4964(4) 0.7500 0.0064(6) 0.037(2) Uani 1 2 d S .
H4A H 0.5172 0.8212 0.0191 0.055 Uiso 1 1 d R .
H4B H 0.4864 0.7500 -0.0557 0.055 Uiso 1 2 d SR .
B2 B 0.2424(4) 0.7500 0.3585(6) 0.020(2) Uani 1 2 d S .
C2 C 0.1945(4) 0.7500 0.2862(6) 0.029(2) Uani 1 2 d S .
C5 C 0.1996(3) 0.8602(8) 0.2245(5) 0.048(2) Uani 1 1 d . .
H5A H 0.2349 0.8624 0.1993 0.071 Uiso 1 1 calc R .
H5B H 0.1934 0.9331 0.2582 0.071 Uiso 1 1 calc R .
H5C H 0.1739 0.8543 0.1771 0.071 Uiso 1 1 calc R .
C6 C 0.1383(4) 0.7500 0.3241(7) 0.046(3) Uani 1 2 d S .
H6A H 0.1334 0.6788 0.3603 0.068 Uiso 1 1 d R .
H6B H 0.1129 0.7500 0.2762 0.068 Uiso 1 2 d SR .
N11 N 0.4893(2) 0.6367(5) 0.2044(3) 0.0230(11) Uani 1 1 d . .
N12 N 0.4951(2) 0.6203(5) 0.2934(3) 0.0267(12) Uani 1 1 d . .
C13 C 0.5231(3) 0.5192(6) 0.3026(5) 0.0429(19) Uani 1 1 d . .
H13 H 0.5333 0.4859 0.3573 0.051 Uiso 1 1 calc R .
C14 C 0.5348(4) 0.4712(8) 0.2218(5) 0.059(2) Uani 1 1 d . .
H14 H 0.5537 0.4001 0.2101 0.071 Uiso 1 1 calc R .
C15 C 0.5134(3) 0.5477(6) 0.1618(4) 0.0397(18) Uani 1 1 d . .
H15 H 0.5154 0.5392 0.0998 0.048 Uiso 1 1 calc R .
N21 N 0.2398(2) 0.6369(5) 0.4220(3) 0.0261(12) Uani 1 1 d . .
N22 N 0.28147(19) 0.6199(5) 0.4777(3) 0.0272(12) Uani 1 1 d . .
C23 C 0.2733(3) 0.5153(7) 0.5181(5) 0.0426(18) Uani 1 1 d . .
H23 H 0.2960 0.4816 0.5607 0.051 Uiso 1 1 calc R .
C24 C 0.2275(3) 0.4629(8) 0.4895(6) 0.056(2) Uani 1 1 d . .
H24 H 0.2133 0.3886 0.5073 0.068 Uiso 1 1 calc R .
C25 C 0.2070(3) 0.5420(7) 0.4295(6) 0.0453(19) Uani 1 1 d . .
H25 H 0.1751 0.5320 0.3984 0.054 Uiso 1 1 calc R .
C31 C 0.4012(3) 0.7500 0.2285(5) 0.0198(18) Uani 1 2 d S .
C32 C 0.3753(2) 0.6438(5) 0.2509(4) 0.0196(13) Uani 1 1 d . .
H32 H 0.3914 0.5697 0.2379 0.024 Uiso 1 1 calc R .
C33 C 0.3266(2) 0.6449(6) 0.2917(4) 0.0246(14) Uani 1 1 d . .
H33 H 0.3106 0.5708 0.3053 0.030 Uiso 1 1 calc R .
C34 C 0.2998(3) 0.7500 0.3138(5) 0.0217(19) Uani 1 2 d S .
O41 O 0.5333(2) 0.7500 0.4714(4) 0.0368(16) Uani 1 2 d S .
C42 C 0.5322(5) 0.7500 0.5658(8) 0.085(5) Uani 1 2 d S .
H42 H 0.5138 0.6784 0.5878 0.102 Uiso 1 1 d R .
C43 C 0.5866(7) 0.7500 0.5951(10) 0.089(5) Uani 1 2 d S .
H43 H 0.5935 0.8215 0.6313 0.107 Uiso 1 1 d R .
C44 C 0.6198(5) 0.7500 0.5194(12) 0.078(5) Uani 1 2 d S .
H44 H 0.6424 0.6785 0.5195 0.094 Uiso 1 1 d R .
C45 C 0.5872(5) 0.7500 0.4441(8) 0.079(5) Uani 1 2 d S .
H45A H 0.5944 0.6786 0.4081 0.095 Uiso 1 1 d R .
O51 O 0.3383(3) 0.7500 0.6366(5) 0.050(2) Uani 1 2 d S .
C52 C 0.2922(4) 0.7500 0.6821(6) 0.039(3) Uani 1 2 d S .
H52 H 0.2717 0.8212 0.6656 0.047 Uiso 1 1 d R .
C53 C 0.3002(6) 0.7500 0.7692(8) 0.063(4) Uani 1 2 d S .
H53 H 0.2843 0.6784 0.7960 0.076 Uiso 1 1 d R .
C54 C 0.3521(5) 0.7500 0.7823(7) 0.073(4) Uani 1 2 d S .
H54 H 0.3630 0.6783 0.8155 0.088 Uiso 1 1 d R .
C55 C 0.3747(5) 0.7500 0.6966(7) 0.076(5) Uani 1 2 d S .
H55 H 0.3970 0.8213 0.6895 0.091 Uiso 1 1 d R .
O61 O 0.1816(14) 0.7500 0.707(2) 0.151(12) Uiso 0.50 2 d SP 1
C62 C 0.1571(9) 0.648(2) 0.6387(16) 0.076(6) Uiso 0.50 1 d P 1
H62A H 0.1674 0.6602 0.5767 0.091 Uiso 0.50 1 calc PR 1
H62B H 0.1650 0.5650 0.6571 0.091 Uiso 0.50 1 calc PR 1
C63 C 0.1041(7) 0.6816(16) 0.6560(14) 0.054(5) Uiso 0.50 1 d P 1
H63A H 0.0925 0.6505 0.7137 0.065 Uiso 0.50 1 calc PR 1
H63B H 0.0805 0.6505 0.6099 0.065 Uiso 0.50 1 calc PR 1
O61' O 0.1906(7) 0.7500 0.6460(12) 0.055(4) Uiso 0.50 2 d SP 2
C62' C 0.1596(8) 0.6512(17) 0.6838(13) 0.056(5) Uiso 0.50 1 d P 2
H62C H 0.1503 0.6630 0.7463 0.067 Uiso 0.50 1 calc PR 2
H62D H 0.1751 0.5716 0.6743 0.067 Uiso 0.50 1 calc PR 2
C63' C 0.1121(8) 0.6834(17) 0.6152(14) 0.058(5) Uiso 0.50 1 d P 2
H63C H 0.1193 0.6515 0.5559 0.069 Uiso 0.50 1 calc PR 2
H63D H 0.0783 0.6515 0.6362 0.069 Uiso 0.50 1 calc PR 2

loop_
_atom_site_aniso_label
_atom_site_aniso_U_11
_atom_site_aniso_U_22
_atom_site_aniso_U_33
_atom_site_aniso_U_23
_atom_site_aniso_U_13
_atom_site_aniso_U_12
Mn1 0.0228(7) 0.0283(7) 0.0161(6) 0.000 0.0022(6) 0.000
Mn2 0.0200(7) 0.0328(7) 0.0169(6) 0.000 0.0002(6) 0.000
Cl1 0.0273(8) 0.0296(8) 0.0276(8) 0.0091(6) 0.0025(7) 0.0035(7)
B1 0.018(5) 0.025(5) 0.021(5) 0.000 0.006(4) 0.000
C1 0.028(5) 0.039(5) 0.015(4) 0.000 0.003(4) 0.000
C3 0.046(4) 0.063(5) 0.014(3) -0.010(3) -0.008(3) -0.021(4)
C4 0.041(6) 0.050(6) 0.019(5) 0.000 0.012(4) 0.000
B2 0.015(5) 0.030(5) 0.015(4) 0.000 0.007(4) 0.000
C2 0.020(5) 0.048(6) 0.020(4) 0.000 -0.002(4) 0.000
C5 0.031(4) 0.081(6) 0.031(4) 0.017(4) -0.010(3) 0.000(4)
C6 0.017(5) 0.072(8) 0.048(6) 0.000 -0.009(5) 0.000
N11 0.023(3) 0.030(3) 0.016(2) -0.001(2) 0.002(2) 0.002(2)
N12 0.032(3) 0.028(3) 0.020(3) 0.003(2) 0.000(2) 0.007(2)
C13 0.059(5) 0.032(4) 0.038(4) 0.005(3) 0.002(4) 0.020(4)
C14 0.085(7) 0.051(5) 0.041(4) -0.004(4) -0.004(5) 0.040(5)
C15 0.055(5) 0.040(4) 0.024(3) -0.012(3) 0.001(3) 0.018(4)
N21 0.023(3) 0.033(3) 0.023(3) 0.000(2) 0.002(2) -0.006(2)
N22 0.024(3) 0.031(3) 0.026(3) 0.011(2) -0.002(2) -0.002(2)
C23 0.039(4) 0.049(4) 0.040(4) 0.022(4) 0.006(4) 0.000(4)
C24 0.044(5) 0.049(5) 0.075(6) 0.028(5) -0.001(5) -0.012(4)
C25 0.030(4) 0.049(5) 0.057(5) 0.009(4) 0.004(4) -0.015(4)
C31 0.012(4) 0.031(5) 0.016(4) 0.000 0.002(3) 0.000
C32 0.023(3) 0.017(3) 0.019(3) -0.008(2) 0.006(2) 0.001(3)
C33 0.025(3) 0.025(3) 0.024(3) -0.001(3) 0.005(3) -0.002(3)
C34 0.018(4) 0.029(5) 0.018(4) 0.000 0.000(3) 0.000
O41 0.017(3) 0.066(5) 0.027(3) 0.000 -0.002(3) 0.000
C42 0.044(8) 0.176(17) 0.034(7) 0.000 -0.014(6) 0.000
C43 0.086(12) 0.118(14) 0.063(10) 0.000 -0.043(9) 0.000
C44 0.030(6) 0.088(11) 0.117(13) 0.000 -0.020(8) 0.000
C45 0.024(6) 0.171(16) 0.043(7) 0.000 0.011(6) 0.000
O51 0.040(4) 0.072(5) 0.037(4) 0.000 0.004(4) 0.000
C52 0.034(6) 0.059(7) 0.026(5) 0.000 0.006(4) 0.000
C53 0.074(10) 0.070(9) 0.045(7) 0.000 0.000(7) 0.000
C54 0.061(9) 0.138(14) 0.019(6) 0.000 -0.005(6) 0.000
C55 0.046(8) 0.160(16) 0.023(6) 0.000 -0.015(5) 0.000

loop_
_atom_type_symbol
_atom_type_description
_atom_type_scat_dispersion_real
_atom_type_scat_dispersion_imag
_atom_type_scat_source
C C 0.0033 0.0016 'International Tables Vol C Tables 4.2.6.8 and 6.1.1.4'
H H 0.0000 0.0000 'International Tables Vol C Tables 4.2.6.8 and 6.1.1.4'
B B 0.0013 0.0007 'International Tables Vol C Tables 4.2.6.8 and 6.1.1.4'
Cl Cl 0.1484 0.1585 'International Tables Vol C Tables 4.2.6.8 and 6.1.1.4'
Mn Mn 0.3368 0.7283 'International Tables Vol C Tables 4.2.6.8 and 6.1.1.4'
N N 0.0061 0.0033 'International Tables Vol C Tables 4.2.6.8 and 6.1.1.4'
O O 0.0106 0.0060 'International Tables Vol C Tables 4.2.6.8 and 6.1.1.4'

loop_
_geom_angle_atom_site_label_1
_geom_angle_atom_site_label_2
_geom_angle_atom_site_label_3
_geom_angle
_geom_angle_site_symmetry_1
_geom_angle_site_symmetry_3
O41 Mn1 N12 96.02(19) . 8_575
O41 Mn1 N12 96.02(19) . .
N12 Mn1 N12 83.8(3) 8_575 .
O41 Mn1 Cl1 95.45(13) . .
N12 Mn1 Cl1 168.51(15) 8_575 .
N12 Mn1 Cl1 94.49(14) . .
O41 Mn1 Cl1 95.45(13) . 8_575
N12 Mn1 Cl1 94.50(14) 8_575 8_575
N12 Mn1 Cl1 168.51(15) . 8_575
Cl1 Mn1 Cl1 84.94(8) . 8_575
N22 Mn2 N22 84.8(3) 8_575 .
N22 Mn2 O51 93.1(2) 8_575 .
N22 Mn2 O51 93.1(2) . .
N22 Mn2 Cl1 94.03(14) 8_575 8_575
N22 Mn2 Cl1 168.85(14) . 8_575
O51 Mn2 Cl1 98.04(16) . 8_575
N22 Mn2 Cl1 168.85(14) 8_575 .
N22 Mn2 Cl1 94.03(14) . .
O51 Mn2 Cl1 98.04(16) . .
Cl1 Mn2 Cl1 85.01(8) 8_575 .
Mn2 Cl1 Mn1 88.13(6) . .
N11 B1 N11 104.7(7) . 8_575
N11 B1 C1 112.8(5) . .
N11 B1 C1 112.8(5) 8_575 .
N11 B1 C31 107.1(5) . .
N11 B1 C31 107.1(5) 8_575 .
C1 B1 C31 112.0(7) . .
C3 C1 C3 105.7(8) . 8_575
C3 C1 C4 107.1(5) . .
C3 C1 C4 107.1(5) 8_575 .
C3 C1 B1 110.5(5) . .
C3 C1 B1 110.5(5) 8_575 .
C4 C1 B1 115.4(8) . .
C1 C3 H3A 109.5 . .
C1 C3 H3B 109.5 . .
H3A C3 H3B 109.5 . .
C1 C3 H3C 109.5 . .
H3A C3 H3C 109.5 . .
H3B C3 H3C 109.5 . .
C1 C4 H4A 109.4 . .
C1 C4 H4B 109.6 . .
H4A C4 H4B 109.5 . .
N21 B2 N21 105.3(6) 8_575 .
N21 B2 C34 107.0(5) 8_575 .
N21 B2 C34 107.0(5) . .
N21 B2 C2 111.9(5) 8_575 .
N21 B2 C2 111.9(5) . .
C34 B2 C2 113.3(7) . .
C6 C2 C5 107.6(6) . 8_575
C6 C2 C5 107.6(6) . .
C5 C2 C5 105.0(8) 8_575 .
C6 C2 B2 116.2(7) . .
C5 C2 B2 109.8(5) 8_575 .
C5 C2 B2 109.9(5) . .
C2 C5 H5A 109.5 . .
C2 C5 H5B 109.5 . .
H5A C5 H5B 109.5 . .
C2 C5 H5C 109.5 . .
H5A C5 H5C 109.5 . .
H5B C5 H5C 109.5 . .
C2 C6 H6A 109.3 . .
C2 C6 H6B 109.9 . .
H6A C6 H6B 109.5 . .
C15 N11 N12 109.1(5) . .
C15 N11 B1 133.3(6) . .
N12 N11 B1 117.6(5) . .
C13 N12 N11 105.9(5) . .
C13 N12 Mn1 132.8(4) . .
N11 N12 Mn1 121.3(4) . .
N12 C13 C14 110.6(6) . .
N12 C13 H13 124.7 . .
C14 C13 H13 124.7 . .
C15 C14 C13 105.3(6) . .
C15 C14 H14 127.3 . .
C13 C14 H14 127.3 . .
N11 C15 C14 109.2(6) . .
N11 C15 H15 125.4 . .
C14 C15 H15 125.4 . .
C25 N21 N22 108.6(5) . .
C25 N21 B2 134.3(6) . .
N22 N21 B2 116.7(5) . .
C23 N22 N21 106.4(5) . .
C23 N22 Mn2 131.3(5) . .
N21 N22 Mn2 122.3(4) . .
N22 C23 C24 111.2(7) . .
N22 C23 H23 124.4 . .
C24 C23 H23 124.4 . .
C25 C24 C23 105.0(7) . .
C25 C24 H24 127.5 . .
C23 C24 H24 127.5 . .
N21 C25 C24 108.9(7) . .
N21 C25 H25 125.6 . .
C24 C25 H25 125.6 . .
C32 C31 C32 116.1(7) . 8_575
C32 C31 B1 121.9(4) . .
C32 C31 B1 121.9(4) 8_575 .
C33 C32 C31 121.5(6) . .
C33 C32 H32 119.3 . .
C31 C32 H32 119.3 . .
C32 C33 C34 123.3(6) . .
C32 C33 H33 118.3 . .
C34 C33 H33 118.3 . .
C33 C34 C33 114.3(8) 8_575 .
C33 C34 B2 122.8(4) 8_575 .
C33 C34 B2 122.8(4) . .
C42 O41 C45 107.9(9) . .
C42 O41 Mn1 125.1(7) . .
C45 O41 Mn1 127.0(6) . .
O41 C42 C43 106.6(12) . .
O41 C42 H42 110.3 . .
C43 C42 H42 110.4 . .
C44 C43 C42 108.7(11) . .
C44 C43 H43 109.9 . .
C42 C43 H43 109.9 . .
C45 C44 C43 107.4(10) . .
C45 C44 H44 110.3 . .
C43 C44 H44 110.2 . .
C44 C45 O41 109.4(10) . .
C44 C45 H45A 109.7 . .
O41 C45 H45A 109.9 . .
C55 O51 C52 105.1(9) . .
C55 O51 Mn2 131.0(7) . .
C52 O51 Mn2 123.8(6) . .
C53 C52 O51 111.6(11) . .
C53 C52 H52 109.4 . .
O51 C52 H52 109.2 . .
C54 C53 C52 107.3(12) . .
C54 C53 H53 110.3 . .
C52 C53 H53 110.1 . .
C53 C54 C55 105.4(11) . .
C53 C54 H54 110.7 . .
C55 C54 H54 110.6 . .
O51 C55 C54 110.5(11) . .
O51 C55 H55 109.7 . .
C54 C55 H55 109.5 . .
C62 O61 C62 87(2) . 8_575
C63 C62 O61 93.3(19) . .
C63 C62 H62A 113.1 . .
O61 C62 H62A 113.1 . .
C63 C62 H62B 113.1 . .
O61 C62 H62B 113.1 . .
H62A C62 H62B 110.4 . .
C62 C63 C63 105.5(12) . 8_575
C62 C63 H63A 110.7 . .
C63 C63 H63A 110.7 8_575 .
C62 C63 H63B 110.7 . .
C63 C63 H63B 110.7 8_575 .
H63A C63 H63B 108.8 . .
C62' O61' C62' 96.9(19) 8_575 .
O61' C62' C63' 89.2(14) . .
O61' C62' H62C 113.8 . .
C63' C62' H62C 113.8 . .
O61' C62' H62D 113.8 . .
C63' C62' H62D 113.8 . .
H62C C62' H62D 111.0 . .
C63' C63' C62' 102.7(9) 8_575 .
C63' C63' H63C 111.2 8_575 .
C62' C63' H63C 111.2 . .
C63' C63' H63D 111.2 8_575 .
C62' C63' H63D 111.2 . .
H63C C63' H63D 109.1 . .

loop_
_geom_bond_atom_site_label_1
_geom_bond_atom_site_label_2
_geom_bond_distance
_geom_bond_site_symmetry_2
Mn1 O41 2.163(6) .
Mn1 N12 2.183(5) 8_575
Mn1 N12 2.183(5) .
Mn1 Cl1 2.5164(18) .
Mn1 Cl1 2.5164(18) 8_575
Mn2 N22 2.167(5) 8_575
Mn2 N22 2.167(5) .
Mn2 O51 2.212(7) .
Mn2 Cl1 2.5147(18) 8_575
Mn2 Cl1 2.5148(18) .
B1 N11 1.608(8) .
B1 N11 1.608(8) 8_575
B1 C1 1.644(12) .
B1 C31 1.646(12) .
C1 C3 1.550(9) .
C1 C3 1.550(9) 8_575
C1 C4 1.585(12) .
C3 H3A 0.9800 .
C3 H3B 0.9800 .
C3 H3C 0.9800 .
C4 H4A 0.9800 .
C4 H4B 0.9799 .
B2 N21 1.599(7) 8_575
B2 N21 1.599(7) .
B2 C34 1.620(12) .
B2 C2 1.648(13) .
C2 C6 1.550(13) .
C2 C5 1.559(9) 8_575
C2 C5 1.559(9) .
C5 H5A 0.9800 .
C5 H5B 0.9800 .
C5 H5C 0.9800 .
C6 H6A 0.9799 .
C6 H6B 0.9800 .
N11 C15 1.343(8) .
N11 N12 1.376(7) .
N12 C13 1.349(8) .
C13 C14 1.378(10) .
C13 H13 0.9500 .
C14 C15 1.368(10) .
C14 H14 0.9500 .
C15 H15 0.9500 .
N21 C25 1.362(8) .
N21 N22 1.377(7) .
N22 C23 1.343(8) .
C23 C24 1.381(11) .
C23 H23 0.9500 .
C24 C25 1.380(11) .
C24 H24 0.9500 .
C25 H25 0.9500 .
C31 C32 1.406(7) .
C31 C32 1.406(7) 8_575
C32 C33 1.396(8) .
C32 H32 0.9500 .
C33 C34 1.406(8) .
C33 H33 0.9500 .
C34 C33 1.406(8) 8_575
O41 C42 1.437(13) .
O41 C45 1.441(12) .
C42 C43 1.463(19) .
C42 H42 0.9900 .
C43 C44 1.43(2) .
C43 H43 0.9900 .
C44 C45 1.419(18) .
C44 H44 0.9900 .
C45 H45A 0.9900 .
O51 C55 1.306(13) .
O51 C52 1.369(12) .
C52 C53 1.342(15) .
C52 H52 0.9900 .
C53 C54 1.344(18) .
C53 H53 0.9900 .
C54 C55 1.428(16) .
C54 H54 0.9900 .
C55 H55 0.9900 .
O61 C62 1.67(3) .
O61 C62 1.67(3) 8_575
C62 C63 1.44(3) .
C62 H62A 0.9900 .
C62 H62B 0.9900 .
C63 C63 1.54(4) 8_575
C63 H63A 0.9900 .
C63 H63B 0.9900 .
O61' C62' 1.48(2) 8_575
O61' C62' 1.48(2) .
C62' C63' 1.64(3) .
C62' H62C 0.9900 .
C62' H62D 0.9900 .
C63' C63' 1.50(4) 8_575
C63' H63C 0.9900 .
C63' H63D 0.9900 .

loop_
_geom_torsion_atom_site_label_1
_geom_torsion_atom_site_label_2
_geom_torsion_atom_site_label_3
_geom_torsion_atom_site_label_4
_geom_torsion
_geom_torsion_site_symmetry_1
_geom_torsion_site_symmetry_4
N22 Mn2 Cl1 Mn1 58.0(8) 8_575 .
N22 Mn2 Cl1 Mn1 141.30(14) . .
O51 Mn2 Cl1 Mn1 -125.00(15) . .
Cl1 Mn2 Cl1 Mn1 -27.56(7) 8_575 .
O41 Mn1 Cl1 Mn2 122.56(12) . .
N12 Mn1 Cl1 Mn2 -60.1(7) 8_575 .
N12 Mn1 Cl1 Mn2 -140.95(15) . .
Cl1 Mn1 Cl1 Mn2 27.54(8) 8_575 .
N11 B1 C1 C3 62.5(9) . .
N11 B1 C1 C3 -179.2(6) 8_575 .
C31 B1 C1 C3 -58.3(5) . .
N11 B1 C1 C3 179.2(6) . 8_575
N11 B1 C1 C3 -62.5(9) 8_575 8_575
C31 B1 C1 C3 58.3(5) . 8_575
N11 B1 C1 C4 -59.2(5) . .
N11 B1 C1 C4 59.2(5) 8_575 .
C31 B1 C1 C4 180.000(1) . .
N21 B2 C2 C6 -58.9(5) 8_575 .
N21 B2 C2 C6 58.9(5) . .
C34 B2 C2 C6 180.0 . .
N21 B2 C2 C5 178.6(6) 8_575 8_575
N21 B2 C2 C5 -63.5(8) . 8_575
C34 B2 C2 C5 57.5(5) . 8_575
N21 B2 C2 C5 63.5(8) 8_575 .
N21 B2 C2 C5 -178.6(6) . .
C34 B2 C2 C5 -57.5(5) . .
N11 B1 N11 C15 -116.9(7) 8_575 .
C1 B1 N11 C15 6.0(11) . .
C31 B1 N11 C15 129.6(8) . .
N11 B1 N11 N12 64.4(8) 8_575 .
C1 B1 N11 N12 -172.6(6) . .
C31 B1 N11 N12 -49.0(7) . .
C15 N11 N12 C13 -0.3(8) . .
B1 N11 N12 C13 178.7(6) . .
C15 N11 N12 Mn1 176.8(5) . .
B1 N11 N12 Mn1 -4.3(7) . .
O41 Mn1 N12 C13 39.8(7) . .
N12 Mn1 N12 C13 135.2(6) 8_575 .
Cl1 Mn1 N12 C13 -56.2(7) . .
Cl1 Mn1 N12 C13 -143.0(7) 8_575 .
O41 Mn1 N12 N11 -136.4(5) . .
N12 Mn1 N12 N11 -41.0(5) 8_575 .
Cl1 Mn1 N12 N11 127.6(4) . .
Cl1 Mn1 N12 N11 40.9(11) 8_575 .
N11 N12 C13 C14 -0.3(9) . .
Mn1 N12 C13 C14 -176.9(6) . .
N12 C13 C14 C15 0.8(11) . .
N12 N11 C15 C14 0.8(9) . .
B1 N11 C15 C14 -177.9(7) . .
C13 C14 C15 N11 -0.9(10) . .
N21 B2 N21 C25 121.5(7) 8_575 .
C34 B2 N21 C25 -124.8(8) . .
C2 B2 N21 C25 -0.2(10) . .
N21 B2 N21 N22 -66.1(7) 8_575 .
C34 B2 N21 N22 47.5(7) . .
C2 B2 N21 N22 172.1(5) . .
C25 N21 N22 C23 0.0(7) . .
B2 N21 N22 C23 -174.3(5) . .
C25 N21 N22 Mn2 -178.4(5) . .
B2 N21 N22 Mn2 7.4(7) . .
N22 Mn2 N22 C23 -140.9(5) 8_575 .
O51 Mn2 N22 C23 -48.1(6) . .
Cl1 Mn2 N22 C23 134.9(7) 8_575 .
Cl1 Mn2 N22 C23 50.2(6) . .
N22 Mn2 N22 N21 37.0(5) 8_575 .
O51 Mn2 N22 N21 129.8(4) . .
Cl1 Mn2 N22 N21 -47.3(11) 8_575 .
Cl1 Mn2 N22 N21 -131.9(4) . .
N21 N22 C23 C24 0.6(8) . .
Mn2 N22 C23 C24 178.7(5) . .
N22 C23 C24 C25 -0.9(10) . .
N22 N21 C25 C24 -0.5(9) . .
B2 N21 C25 C24 172.3(7) . .
C23 C24 C25 N21 0.8(10) . .
N11 B1 C31 C32 -36.6(9) . .
N11 B1 C31 C32 -148.5(6) 8_575 .
C1 B1 C31 C32 87.4(6) . .
N11 B1 C31 C32 148.5(6) . 8_575
N11 B1 C31 C32 36.6(9) 8_575 8_575
C1 B1 C31 C32 -87.4(6) . 8_575
C32 C31 C32 C33 0.9(11) 8_575 .
B1 C31 C32 C33 -174.3(6) . .
C31 C32 C33 C34 -0.3(10) . .
C32 C33 C34 C33 -0.4(11) . 8_575
C32 C33 C34 B2 178.0(7) . .
N21 B2 C34 C33 -34.7(9) 8_575 8_575
N21 B2 C34 C33 -147.1(6) . 8_575
C2 B2 C34 C33 89.1(7) . 8_575
N21 B2 C34 C33 147.1(6) 8_575 .
N21 B2 C34 C33 34.7(9) . .
C2 B2 C34 C33 -89.1(7) . .
N12 Mn1 O41 C42 137.83(14) 8_575 .
N12 Mn1 O41 C42 -137.83(14) . .
Cl1 Mn1 O41 C42 -42.71(4) . .
Cl1 Mn1 O41 C42 42.71(4) 8_575 .
N12 Mn1 O41 C45 -42.17(14) 8_575 .
N12 Mn1 O41 C45 42.17(14) . .
Cl1 Mn1 O41 C45 137.29(4) . .
Cl1 Mn1 O41 C45 -137.29(4) 8_575 .
C45 O41 C42 C43 0.000(2) . .
Mn1 O41 C42 C43 180.000(1) . .
O41 C42 C43 C44 0.000(2) . .
C42 C43 C44 C45 0.000(2) . .
C43 C44 C45 O41 0.000(2) . .
C42 O41 C45 C44 0.000(2) . .
Mn1 O41 C45 C44 180.000(2) . .
N22 Mn2 O51 C55 -137.54(14) 8_575 .
N22 Mn2 O51 C55 137.55(14) . .
Cl1 Mn2 O51 C55 -43.03(5) 8_575 .
Cl1 Mn2 O51 C55 43.03(5) . .
N22 Mn2 O51 C52 42.46(14) 8_575 .
N22 Mn2 O51 C52 -42.45(14) . .
Cl1 Mn2 O51 C52 136.97(5) 8_575 .
Cl1 Mn2 O51 C52 -136.97(5) . .
C55 O51 C52 C53 0.000(2) . .
Mn2 O51 C52 C53 180.000(2) . .
O51 C52 C53 C54 0.000(2) . .
C52 C53 C54 C55 0.000(2) . .
C52 O51 C55 C54 0.000(2) . .
Mn2 O51 C55 C54 180.000(2) . .
C53 C54 C55 O51 0.000(2) . .
C62 O61 C62 C63 -65(2) 8_575 .
O61 C62 C63 C63 43.0(16) . 8_575
C62' O61' C62' C63' 71.6(18) 8_575 .
O61' C62' C63' C63' -40.2(11) . 8_575
